data_7121877
loop_
_publ_author_name
'Donoshita, Masaki'
'Hayashi, Mikihiro'
'Ikeda, Ryuichi'
'Yoshida, Yukihiro'
'Morikawa, Shota'
'Sugimoto, Kunihisa'
'Kitagawa, Hiroshi'

_publ_section_title
;
 Drastic rearrangement of self-assembled hydrogen-bonded tapes in a
 molecular crystal.
;
_journal_issue 62
_journal_name_full 'Chemical communications (Cambridge, England)'
_journal_page_first 8571
_journal_page_last 8574
_journal_paper_doi 10.1039/c8cc04376k
_journal_volume 54
_journal_year 2018
_chemical_formula_moiety 'C14 H16 Cl2 N2 O6'
_chemical_formula_sum 'C14 H16 Cl2 N2 O6'
_chemical_formula_weight 379.20
_space_group_crystal_system triclinic
_space_group_IT_number 2
_space_group_name_Hall '-P 1'
_space_group_name_H-M_alt 'P -1'
_symmetry_space_group_name_Hall '-P 1'
_symmetry_space_group_name_H-M 'P -1'
_atom_sites_solution_hydrogens geom
_atom_sites_solution_primary direct
_atom_sites_solution_secondary difmap
_audit_block_doi 10.5517/ccdc.csd.cc1zq42x
_audit_update_record
;
2018-04-20 deposited with the CCDC.
2018-06-15 downloaded from the CCDC.
;
_cell_angle_alpha 103.357(7)
_cell_angle_beta 96.447(7)
_cell_angle_gamma 93.984(7)
_cell_formula_units_Z 1
_cell_length_a 4.6904(17)
_cell_length_b 8.921(3)
_cell_length_c 9.833(3)
_cell_measurement_reflns_used 2561
_cell_measurement_temperature 100
_cell_measurement_theta_max 27.20
_cell_measurement_theta_min 2.13
_cell_volume 395.8(2)
_computing_cell_refinement 'RAPID AUTO'
_computing_data_collection 'RAPID AUTO (Rigaku, ????)'
_computing_data_reduction 'RAPID AUTO'
_computing_molecular_graphics 'CrystalStructure 4.2.5'
_computing_publication_material 'CrystalStructure 4.2.5 (Rigaku, 2017)'
_computing_structure_refinement 'SHELXL Version 2014/3 (Sheldrick, 2008)'
_computing_structure_solution 'SHELXT Version 2014/5 (Sheldrick, 2014)'
_diffrn_ambient_temperature 100
_diffrn_detector_area_resol_mean 14.706
_diffrn_measured_fraction_theta_full 0.996
_diffrn_measured_fraction_theta_max 0.991
_diffrn_measurement_device_type 'Rigaku R-AXIS IV'
_diffrn_measurement_method \w
_diffrn_radiation_type synchrotron
_diffrn_radiation_wavelength 0.703010
_diffrn_reflns_av_R_equivalents 0.0830
_diffrn_reflns_Laue_measured_fraction_full 0.996
_diffrn_reflns_Laue_measured_fraction_max 0.991
_diffrn_reflns_limit_h_max 6
_diffrn_reflns_limit_h_min -6
_diffrn_reflns_limit_k_max 11
_diffrn_reflns_limit_k_min -11
_diffrn_reflns_limit_l_max 12
_diffrn_reflns_limit_l_min -12
_diffrn_reflns_number 5200
_diffrn_reflns_point_group_measured_fraction_full 0.996
_diffrn_reflns_point_group_measured_fraction_max 0.991
_diffrn_reflns_theta_full 24.948
_diffrn_reflns_theta_max 27.154
_diffrn_reflns_theta_min 2.124
_diffrn_standards_number 0
_exptl_absorpt_coefficient_mu 0.426
_exptl_absorpt_correction_T_max 1.000
_exptl_absorpt_correction_T_min 0.464
_exptl_absorpt_correction_type multi-scan
_exptl_absorpt_process_details 'ABSCOR (Rigaku, 1995)'
_exptl_crystal_colour orange
_exptl_crystal_density_diffrn 1.591
_exptl_crystal_density_method 'not measured'
_exptl_crystal_description plate
_exptl_crystal_F_000 196.00
_exptl_crystal_size_max 0.140
_exptl_crystal_size_mid 0.060
_exptl_crystal_size_min 0.020
_refine_diff_density_max 0.60
_refine_diff_density_min -0.60
_refine_ls_extinction_method none
_refine_ls_goodness_of_fit_ref 1.028
_refine_ls_hydrogen_treatment refxyz
_refine_ls_number_parameters 141
_refine_ls_number_reflns 1799
_refine_ls_number_restraints 0
_refine_ls_R_factor_all 0.0658
_refine_ls_R_factor_gt 0.0535
_refine_ls_shift/su_max 0.000
_refine_ls_structure_factor_coef Fsqd
_refine_ls_weighting_details 'w = 1/[\s^2^(Fo^2^)+(0.0806P)^2^] where P=(Fo^2^+2Fc^2^)/3'
_refine_ls_weighting_scheme calc
_refine_ls_wR_factor_gt 0.1334
_refine_ls_wR_factor_ref 0.1428
_reflns_Friedel_coverage 0.000
_reflns_number_gt 1422
_reflns_number_total 1799
_reflns_threshold_expression F^2^>2.0\s(F^2^)
_cod_data_source_file c8cc04376k5.cif
_cod_data_source_block LowB
_cod_depositor_comments 'Adding full bibliography for 7121875--7121878.cif.'
_cod_database_code 7121877
_shelxl_version_number 2014-3

loop_
_space_group_symop_id
_space_group_symop_operation_xyz
1 +X,+Y,+Z
2 -X,-Y,-Z

loop_
_atom_site_label
_atom_site_type_symbol
_atom_site_fract_x
_atom_site_fract_y
_atom_site_fract_z
_atom_site_U_iso_or_equiv
_atom_site_adp_type
_atom_site_occupancy
_atom_site_site_symmetry_order
_atom_site_calc_flag
Cl1 Cl 0.40381(13) 0.24243(6) 0.04031(6) 0.0215(2) Uani 1 1 d
O1 O -0.0426(4) 0.2384(2) -0.19558(18) 0.0222(4) Uani 1 1 d
O2 O 0.4107(4) 0.5526(2) 0.23311(19) 0.0210(4) Uani 1 1 d
O3 O 0.5004(4) 0.8080(2) 0.41721(19) 0.0214(4) Uani 1 1 d
N1 N 0.8116(4) 0.9269(2) 0.6129(2) 0.0178(5) Uani 1 1 d
C1 C -0.0206(5) 0.3555(3) -0.1034(2) 0.0163(5) Uani 1 1 d
C2 C 0.1882(5) 0.3869(3) 0.0226(3) 0.0161(5) Uani 1 1 d
C3 C 0.2171(5) 0.5217(3) 0.1199(3) 0.0173(5) Uani 1 1 d
C4 C 0.7074(5) 0.8081(3) 0.5074(3) 0.0172(5) Uani 1 1 d
C5 C 0.8825(6) 0.6748(3) 0.5140(3) 0.0195(5) Uani 1 1 d
C6 C 1.0674(6) 0.7237(3) 0.6568(3) 0.0207(6) Uani 1 1 d
C7 C 1.0637(6) 0.8996(3) 0.7006(3) 0.0215(6) Uani 1 1 d
H1 H 0.767(6) 1.005(4) 0.624(3) 0.023(8) Uiso 1 1 d
H2 H 0.426(8) 0.652(5) 0.290(4) 0.064(12) Uiso 1 1 d
H3 H 0.755(6) 0.568(3) 0.495(3) 0.020(7) Uiso 1 1 d
H4 H 0.987(6) 0.659(3) 0.437(3) 0.029(8) Uiso 1 1 d
H5 H 1.274(6) 0.696(3) 0.656(3) 0.023(7) Uiso 1 1 d
H6 H 0.980(6) 0.679(3) 0.723(3) 0.028(8) Uiso 1 1 d
H7 H 1.038(6) 0.935(3) 0.803(3) 0.026(7) Uiso 1 1 d
H8 H 1.234(6) 0.948(3) 0.681(3) 0.023(7) Uiso 1 1 d

loop_
_atom_site_aniso_label
_atom_site_aniso_U_11
_atom_site_aniso_U_22
_atom_site_aniso_U_33
_atom_site_aniso_U_23
_atom_site_aniso_U_13
_atom_site_aniso_U_12
Cl1 0.0225(4) 0.0159(3) 0.0256(4) 0.0045(3) -0.0020(3) 0.0083(2)
O1 0.0240(10) 0.0164(9) 0.0224(10) -0.0016(7) -0.0031(8) 0.0062(7)
O2 0.0223(10) 0.0171(9) 0.0207(10) 0.0019(8) -0.0058(8) 0.0059(7)
O3 0.0212(10) 0.0172(9) 0.0235(9) 0.0024(7) -0.0045(8) 0.0060(7)
N1 0.0184(11) 0.0095(10) 0.0235(11) 0.0012(9) -0.0029(9) 0.0055(8)
C1 0.0155(12) 0.0159(12) 0.0182(12) 0.0051(10) 0.0021(10) 0.0034(9)
C2 0.0166(12) 0.0132(11) 0.0193(12) 0.0051(10) 0.0010(10) 0.0046(9)
C3 0.0158(12) 0.0166(12) 0.0198(12) 0.0049(10) 0.0008(10) 0.0038(9)
C4 0.0188(12) 0.0145(12) 0.0185(12) 0.0040(10) 0.0031(10) 0.0025(9)
C5 0.0213(13) 0.0143(12) 0.0224(13) 0.0038(10) -0.0012(11) 0.0064(10)
C6 0.0230(13) 0.0189(13) 0.0214(13) 0.0070(11) 0.0007(11) 0.0065(10)
C7 0.0190(14) 0.0186(13) 0.0271(14) 0.0061(11) 0.0002(11) 0.0055(10)

loop_
_atom_type_symbol
_atom_type_description
_atom_type_scat_dispersion_real
_atom_type_scat_dispersion_imag
_atom_type_scat_source
C C 0.0000 0.0000
;
International Tables for Crystallography
(Vol. C, Tables 4.2.6.8 and 6.1.1.4)
;
H H 0.0000 0.0000
;
International Tables for Crystallography
(Vol. C, Table 6.1.1.4)
;
O O 0.0000 0.0000
;
International Tables for Crystallography
(Vol. C, Tables 4.2.6.8 and 6.1.1.4)
;
N N 0.0000 0.0000
;
International Tables for Crystallography
(Vol. C, Tables 4.2.6.8 and 6.1.1.4)
;
Cl Cl 0.0000 0.0000
;
International Tables for Crystallography
(Vol. C, Tables 4.2.6.8 and 6.1.1.4)
;

loop_
_geom_angle_atom_site_label_1
_geom_angle_atom_site_label_2
_geom_angle_atom_site_label_3
_geom_angle
_geom_angle_site_symmetry_3
C3 O2 H2 117(2) .
C4 N1 C7 114.6(2) .
C4 N1 H1 126(2) .
C7 N1 H1 119(2) .
O1 C1 C2 123.8(2) .
O1 C1 C3 118.6(2) 2_565
C2 C1 C3 117.6(2) 2_565
C3 C2 C1 122.3(2) .
C3 C2 Cl1 121.19(19) .
C1 C2 Cl1 116.46(18) .
O2 C3 C2 122.8(2) .
O2 C3 C1 117.2(2) 2_565
C2 C3 C1 120.0(2) 2_565
O3 C4 N1 125.3(2) .
O3 C4 C5 125.8(2) .
N1 C4 C5 108.9(2) .
C4 C5 C6 104.6(2) .
C4 C5 H3 113.1(15) .
C6 C5 H3 115.0(14) .
C4 C5 H4 107.9(18) .
C6 C5 H4 114.5(18) .
H3 C5 H4 102(2) .
C5 C6 C7 104.6(2) .
C5 C6 H5 114.2(16) .
C7 C6 H5 110.1(16) .
C5 C6 H6 109.8(18) .
C7 C6 H6 108.7(19) .
H5 C6 H6 109(2) .
N1 C7 C6 103.1(2) .
N1 C7 H7 109.6(17) .
C6 C7 H7 111.2(17) .
N1 C7 H8 111.5(16) .
C6 C7 H8 109.4(17) .
H7 C7 H8 112(2) .

loop_
_geom_bond_atom_site_label_1
_geom_bond_atom_site_label_2
_geom_bond_distance
_geom_bond_site_symmetry_2
Cl1 C2 1.720(2) .
O1 C1 1.204(3) .
O2 C3 1.317(3) .
O2 H2 0.93(4) .
O3 C4 1.239(3) .
N1 C4 1.321(3) .
N1 C7 1.452(3) .
N1 H1 0.73(3) .
C1 C2 1.450(3) .
C1 C3 1.505(3) 2_565
C2 C3 1.340(4) .
C3 C1 1.505(3) 2_565
C4 C5 1.500(3) .
C5 C6 1.519(3) .
C5 H3 1.05(3) .
C5 H4 0.94(3) .
C6 C7 1.531(4) .
C6 H5 1.02(3) .
C6 H6 0.96(3) .
C7 H7 1.01(3) .
C7 H8 0.94(3) .

loop_
_geom_torsion_atom_site_label_1
_geom_torsion_atom_site_label_2
_geom_torsion_atom_site_label_3
_geom_torsion_atom_site_label_4
_geom_torsion
_geom_torsion_site_symmetry_1
_geom_torsion_site_symmetry_4
O1 C1 C2 C3 176.5(2) . .
C3 C1 C2 C3 -2.6(4) 2_565 .
O1 C1 C2 Cl1 -2.4(3) . .
C3 C1 C2 Cl1 178.50(16) 2_565 .
C1 C2 C3 O2 -178.4(2) . .
Cl1 C2 C3 O2 0.5(4) . .
C1 C2 C3 C1 2.6(4) . 2_565
Cl1 C2 C3 C1 -178.50(17) . 2_565
C7 N1 C4 O3 -177.4(2) . .
C7 N1 C4 C5 2.0(3) . .
O3 C4 C5 C6 -169.5(2) . .
N1 C4 C5 C6 11.1(3) . .
C4 C5 C6 C7 -18.8(3) . .
C4 N1 C7 C6 -14.0(3) . .
C5 C6 C7 N1 19.6(3) . .
